data_4029016
loop_
_publ_author_name
'Wang, Zheng-Lin'
'Li, Hong-Liang'
'Ge, Li-Shi'
'An, Xing-Lan'
'Zhang, Zi-Gang'
'Luo, Xiaoyan'
'Fossey, John S.'
'Deng, Wei-Ping'

_publ_section_title
;
 DDQ-Mediated Oxidative Coupling: An Approach to 2,3-Dicyanofuran
 (Thiophene).
;
_journal_issue 3
_journal_name_full 'The Journal of organic chemistry'
_journal_page_first 1156
_journal_paper_doi 10.1021/jo4026034
_journal_volume 79
_journal_year 2014
_chemical_formula_sum 'C15 H11 N3 O S'
_chemical_formula_weight 281.33
_chemical_name_systematic
; 
 ? 
;
_space_group_IT_number 14
_symmetry_cell_setting monoclinic
_symmetry_space_group_name_Hall '-P 2ybc'
_symmetry_space_group_name_H-M 'P 1 21/c 1'
_atom_sites_solution_hydrogens geom
_atom_sites_solution_primary direct
_atom_sites_solution_secondary difmap
_audit_creation_method SHELXL-97
_cell_angle_alpha 90.00
_cell_angle_beta 109.477(3)
_cell_angle_gamma 90.00
_cell_formula_units_Z 4
_cell_length_a 8.1738(11)
_cell_length_b 21.296(3)
_cell_length_c 8.4023(11)
_cell_measurement_reflns_used 3055
_cell_measurement_temperature 293(2)
_cell_measurement_theta_max 54.496
_cell_measurement_theta_min 5.286
_cell_volume 1378.9(3)
_computing_cell_refinement 'Bruker SMART'
_computing_data_collection 'Bruker SMART'
_computing_data_reduction 'Bruker SHELXTL'
_computing_molecular_graphics 'Bruker SHELXTL'
_computing_publication_material 'Bruker SHELXTL'
_computing_structure_refinement 'SHELXL-97 (Sheldrick, 1997)'
_computing_structure_solution 'SHELXS-97 (Sheldrick, 1990)'
_diffrn_ambient_temperature 293(2)
_diffrn_measured_fraction_theta_full 1.000
_diffrn_measured_fraction_theta_max 1.000
_diffrn_measurement_device_type 'CCD area detector'
_diffrn_measurement_method 'phi and omega scans'
_diffrn_radiation_monochromator graphite
_diffrn_radiation_source 'fine-focus sealed tube'
_diffrn_radiation_type MoK\a
_diffrn_radiation_wavelength 0.71073
_diffrn_reflns_av_R_equivalents 0.0563
_diffrn_reflns_av_sigmaI/netI 0.0571
_diffrn_reflns_limit_h_max 8
_diffrn_reflns_limit_h_min -9
_diffrn_reflns_limit_k_max 25
_diffrn_reflns_limit_k_min -25
_diffrn_reflns_limit_l_max 10
_diffrn_reflns_limit_l_min -9
_diffrn_reflns_number 7757
_diffrn_reflns_theta_full 25.50
_diffrn_reflns_theta_max 25.50
_diffrn_reflns_theta_min 1.91
_exptl_absorpt_coefficient_mu 0.233
_exptl_absorpt_correction_T_max 1.00000
_exptl_absorpt_correction_T_min 0.20751
_exptl_absorpt_correction_type empirical
_exptl_absorpt_process_details sadabs
_exptl_crystal_colour green
_exptl_crystal_density_diffrn 1.355
_exptl_crystal_density_method 'not measured'
_exptl_crystal_description prismatic
_exptl_crystal_F_000 584
_exptl_crystal_size_max 0.212
_exptl_crystal_size_mid 0.154
_exptl_crystal_size_min 0.112
_refine_diff_density_max 0.343
_refine_diff_density_min -0.370
_refine_diff_density_rms 0.097
_refine_ls_extinction_coef 0.046(5)
_refine_ls_extinction_expression Fc^*^=kFc[1+0.001xFc^2^\l^3^/sin(2\q)]^-1/4^
_refine_ls_extinction_method SHELXL
_refine_ls_goodness_of_fit_ref 1.068
_refine_ls_hydrogen_treatment constr
_refine_ls_matrix_type full
_refine_ls_number_parameters 184
_refine_ls_number_reflns 2567
_refine_ls_number_restraints 0
_refine_ls_restrained_S_all 1.068
_refine_ls_R_factor_all 0.0635
_refine_ls_R_factor_gt 0.0573
_refine_ls_shift/su_max 0.000
_refine_ls_shift/su_mean 0.000
_refine_ls_structure_factor_coef Fsqd
_refine_ls_weighting_details 'calc w=1/[\s^2^(Fo^2^)+(0.0781P)^2^+0.2255P] where P=(Fo^2^+2Fc^2^)/3'
_refine_ls_weighting_scheme calc
_refine_ls_wR_factor_gt 0.1382
_refine_ls_wR_factor_ref 0.1445
_reflns_number_gt 2178
_reflns_number_total 2567
_reflns_threshold_expression >2sigma(I)
_cod_data_source_file jo4026034_si_003.cif
_cod_data_source_block cd213341
_cod_depositor_comments
;
The following automatic conversions were performed:

'_symmetry_cell_setting' value 'Monoclinic' changed to 'monoclinic'
according to
/usr/data/users/saulius/automatic-downloads/current/ACS/lib/dictionaries/cif_core.dic
dictionary named 'cif_core.dic' version 2.4.2 from 2011-04-26.

Automatic conversion script
Id: cif_fix_values 2281 2013-09-26 08:29:07Z andrius 
;
_cod_original_sg_symbol_H-M P2(1)/c
_cod_database_code 4029016

loop_
_symmetry_equiv_pos_as_xyz
'x, y, z'
'-x, y+1/2, -z+1/2'
'-x, -y, -z'
'x, -y-1/2, z-1/2'

loop_
_atom_site_label
_atom_site_type_symbol
_atom_site_fract_x
_atom_site_fract_y
_atom_site_fract_z
_atom_site_U_iso_or_equiv
_atom_site_adp_type
_atom_site_occupancy
_atom_site_symmetry_multiplicity
_atom_site_calc_flag
_atom_site_refinement_flags
S1 S 1.06548(7) 0.25794(3) 0.73836(7) 0.0551(2) Uani 1 1 d .
N1 N 0.8008(4) 0.39538(10) 0.5063(3) 0.0921(8) Uani 1 1 d .
N2 N 0.5206(3) 0.24626(9) 0.2322(3) 0.0672(5) Uani 1 1 d .
N3 N 1.1271(2) 0.13553(8) 0.7881(2) 0.0554(5) Uani 1 1 d .
O1 O 0.90837(19) 0.07798(8) 0.4214(2) 0.0704(5) Uani 1 1 d .
C1 C 0.8807(3) 0.28038(9) 0.5782(3) 0.0511(5) Uani 1 1 d .
C2 C 0.7902(2) 0.22960(9) 0.4951(2) 0.0455(5) Uani 1 1 d .
C3 C 0.8677(2) 0.17068(9) 0.5532(2) 0.0442(4) Uani 1 1 d .
C4 C 1.0214(2) 0.17856(9) 0.6896(3) 0.0457(5) Uani 1 1 d .
C5 C 0.8070(2) 0.11105(9) 0.4609(2) 0.0470(5) Uani 1 1 d .
C6 C 0.6212(2) 0.09370(8) 0.4157(2) 0.0445(4) Uani 1 1 d .
C7 C 0.5154(3) 0.11977(9) 0.4978(3) 0.0532(5) Uani 1 1 d .
H7 H 0.5603 0.1497 0.5817 0.064 Uiso 1 1 calc R
C8 C 0.3433(3) 0.10154(10) 0.4557(3) 0.0627(6) Uani 1 1 d .
H8 H 0.2725 0.1197 0.5095 0.075 Uiso 1 1 calc R
C9 C 0.2782(3) 0.05677(11) 0.3346(4) 0.0686(7) Uani 1 1 d .
H9 H 0.1628 0.0445 0.3065 0.082 Uiso 1 1 calc R
C10 C 0.3814(3) 0.02968(10) 0.2542(3) 0.0669(6) Uani 1 1 d .
H10 H 0.3361 -0.0013 0.1733 0.080 Uiso 1 1 calc R
C11 C 0.5531(3) 0.04825(9) 0.2930(3) 0.0556(5) Uani 1 1 d .
H11 H 0.6223 0.0303 0.2370 0.067 Uiso 1 1 calc R
C12 C 0.8384(3) 0.34424(11) 0.5394(3) 0.0610(6) Uani 1 1 d .
C13 C 0.6383(3) 0.23769(10) 0.3488(3) 0.0513(5) Uani 1 1 d .
C14 C 1.2860(3) 0.15433(13) 0.9182(3) 0.0782(8) Uani 1 1 d .
H14A H 1.3288 0.1923 0.8845 0.117 Uiso 1 1 calc R
H14B H 1.3711 0.1217 0.9347 0.117 Uiso 1 1 calc R
H14C H 1.2634 0.1615 1.0218 0.117 Uiso 1 1 calc R
C15 C 1.0749(3) 0.06986(11) 0.7855(3) 0.0666(6) Uani 1 1 d .
H15A H 0.9527 0.0676 0.7673 0.100 Uiso 1 1 calc R
H15B H 1.1378 0.0505 0.8915 0.100 Uiso 1 1 calc R
H15C H 1.0999 0.0483 0.6960 0.100 Uiso 1 1 calc R

loop_
_atom_site_aniso_label
_atom_site_aniso_U_11
_atom_site_aniso_U_22
_atom_site_aniso_U_33
_atom_site_aniso_U_23
_atom_site_aniso_U_13
_atom_site_aniso_U_12
S1 0.0531(4) 0.0493(4) 0.0610(4) -0.0037(2) 0.0164(3) -0.0132(2)
N1 0.124(2) 0.0543(13) 0.1018(18) 0.0155(12) 0.0422(16) 0.0105(12)
N2 0.0614(12) 0.0673(13) 0.0664(13) 0.0124(9) 0.0128(10) 0.0030(9)
N3 0.0456(9) 0.0532(10) 0.0604(10) 0.0050(8) 0.0083(8) -0.0039(7)
O1 0.0495(8) 0.0779(11) 0.0828(11) -0.0257(9) 0.0207(8) 0.0083(7)
C1 0.0529(11) 0.0464(11) 0.0594(12) 0.0018(9) 0.0260(9) -0.0030(8)
C2 0.0403(10) 0.0489(10) 0.0518(11) 0.0014(8) 0.0214(8) -0.0012(8)
C3 0.0369(9) 0.0469(10) 0.0504(10) -0.0007(8) 0.0165(8) -0.0029(7)
C4 0.0408(9) 0.0465(10) 0.0522(10) -0.0017(8) 0.0186(8) -0.0058(7)
C5 0.0440(10) 0.0479(10) 0.0485(10) -0.0031(8) 0.0145(8) 0.0040(8)
C6 0.0431(10) 0.0359(9) 0.0507(10) 0.0026(8) 0.0105(8) 0.0009(7)
C7 0.0523(11) 0.0459(11) 0.0652(12) -0.0003(9) 0.0246(10) -0.0048(8)
C8 0.0506(12) 0.0550(13) 0.0883(16) 0.0086(11) 0.0308(11) -0.0040(9)
C9 0.0491(12) 0.0555(13) 0.0934(17) 0.0129(12) 0.0136(12) -0.0080(10)
C10 0.0636(13) 0.0449(11) 0.0729(15) -0.0004(10) -0.0028(11) -0.0116(10)
C11 0.0554(11) 0.0425(10) 0.0604(12) -0.0034(9) 0.0078(9) 0.0039(9)
C12 0.0705(14) 0.0501(13) 0.0674(14) 0.0038(10) 0.0295(11) -0.0011(10)
C13 0.0484(11) 0.0498(11) 0.0594(13) 0.0037(9) 0.0229(10) 0.0008(9)
C14 0.0564(13) 0.0811(17) 0.0781(16) 0.0122(13) -0.0028(12) -0.0164(12)
C15 0.0646(13) 0.0506(12) 0.0776(15) 0.0070(11) 0.0144(12) -0.0003(10)

loop_
_atom_type_symbol
_atom_type_description
_atom_type_scat_dispersion_real
_atom_type_scat_dispersion_imag
_atom_type_scat_source
C C 0.0033 0.0016 'International Tables Vol C Tables 4.2.6.8 and 6.1.1.4'
H H 0.0000 0.0000 'International Tables Vol C Tables 4.2.6.8 and 6.1.1.4'
N N 0.0061 0.0033 'International Tables Vol C Tables 4.2.6.8 and 6.1.1.4'
O O 0.0106 0.0060 'International Tables Vol C Tables 4.2.6.8 and 6.1.1.4'
S S 0.1246 0.1234 'International Tables Vol C Tables 4.2.6.8 and 6.1.1.4'

loop_
_geom_angle_atom_site_label_1
_geom_angle_atom_site_label_2
_geom_angle_atom_site_label_3
_geom_angle
C1 S1 C4 91.53(9)
C4 N3 C14 120.58(19)
C4 N3 C15 121.41(17)
C14 N3 C15 117.40(19)
C2 C1 C12 126.6(2)
C2 C1 S1 111.38(15)
C12 C1 S1 122.02(16)
C1 C2 C3 114.95(17)
C1 C2 C13 120.61(18)
C3 C2 C13 124.10(17)
C4 C3 C2 110.62(16)
C4 C3 C5 125.64(17)
C2 C3 C5 122.96(16)
N3 C4 C3 129.91(18)
N3 C4 S1 118.47(15)
C3 C4 S1 111.48(14)
O1 C5 C6 121.23(18)
O1 C5 C3 119.92(17)
C6 C5 C3 118.83(16)
C11 C6 C7 119.04(18)
C11 C6 C5 119.11(17)
C7 C6 C5 121.79(17)
C8 C7 C6 120.5(2)
C8 C7 H7 119.7
C6 C7 H7 119.7
C9 C8 C7 119.7(2)
C9 C8 H8 120.1
C7 C8 H8 120.1
C8 C9 C10 120.7(2)
C8 C9 H9 119.7
C10 C9 H9 119.7
C9 C10 C11 120.3(2)
C9 C10 H10 119.9
C11 C10 H10 119.9
C6 C11 C10 119.8(2)
C6 C11 H11 120.1
C10 C11 H11 120.1
N1 C12 C1 178.6(3)
N2 C13 C2 177.4(2)
N3 C14 H14A 109.5
N3 C14 H14B 109.5
H14A C14 H14B 109.5
N3 C14 H14C 109.5
H14A C14 H14C 109.5
H14B C14 H14C 109.5
N3 C15 H15A 109.5
N3 C15 H15B 109.5
H15A C15 H15B 109.5
N3 C15 H15C 109.5
H15A C15 H15C 109.5
H15B C15 H15C 109.5

loop_
_geom_bond_atom_site_label_1
_geom_bond_atom_site_label_2
_geom_bond_distance
S1 C1 1.722(2)
S1 C4 1.7483(19)
N1 C12 1.140(3)
N2 C13 1.136(3)
N3 C4 1.339(3)
N3 C14 1.448(3)
N3 C15 1.460(3)
O1 C5 1.215(2)
C1 C2 1.364(3)
C1 C12 1.414(3)
C2 C3 1.417(3)
C2 C13 1.437(3)
C3 C4 1.400(3)
C3 C5 1.484(3)
C5 C6 1.484(3)
C6 C11 1.388(3)
C6 C7 1.389(3)
C7 C8 1.387(3)
C7 H7 0.9300
C8 C9 1.366(4)
C8 H8 0.9300
C9 C10 1.371(4)
C9 H9 0.9300
C10 C11 1.389(3)
C10 H10 0.9300
C11 H11 0.9300
C14 H14A 0.9600
C14 H14B 0.9600
C14 H14C 0.9600
C15 H15A 0.9600
C15 H15B 0.9600
C15 H15C 0.9600

loop_
_geom_torsion_atom_site_label_1
_geom_torsion_atom_site_label_2
_geom_torsion_atom_site_label_3
_geom_torsion_atom_site_label_4
_geom_torsion
C4 S1 C1 C2 0.98(16)
C4 S1 C1 C12 -176.76(18)
C12 C1 C2 C3 175.91(19)
S1 C1 C2 C3 -1.7(2)
C12 C1 C2 C13 2.3(3)
S1 C1 C2 C13 -175.36(14)
C1 C2 C3 C4 1.7(2)
C13 C2 C3 C4 175.06(17)
C1 C2 C3 C5 -168.77(17)
C13 C2 C3 C5 4.6(3)
C14 N3 C4 C3 176.8(2)
C15 N3 C4 C3 -12.4(3)
C14 N3 C4 S1 -7.8(3)
C15 N3 C4 S1 163.00(17)
C2 C3 C4 N3 174.81(19)
C5 C3 C4 N3 -15.1(3)
C2 C3 C4 S1 -0.9(2)
C5 C3 C4 S1 169.26(15)
C1 S1 C4 N3 -176.27(17)
C1 S1 C4 C3 -0.05(15)
C4 C3 C5 O1 -44.2(3)
C2 C3 C5 O1 124.8(2)
C4 C3 C5 C6 137.02(19)
C2 C3 C5 C6 -54.0(3)
O1 C5 C6 C11 -15.9(3)
C3 C5 C6 C11 162.83(18)
O1 C5 C6 C7 161.3(2)
C3 C5 C6 C7 -19.9(3)
C11 C6 C7 C8 -1.2(3)
C5 C6 C7 C8 -178.44(19)
C6 C7 C8 C9 1.2(3)
C7 C8 C9 C10 -0.1(4)
C8 C9 C10 C11 -1.0(4)
C7 C6 C11 C10 0.1(3)
C5 C6 C11 C10 177.40(19)
C9 C10 C11 C6 1.0(3)
C2 C1 C12 N1 21(11)
S1 C1 C12 N1 -162(11)
C1 C2 C13 N2 24(5)
C3 C2 C13 N2 -149(5)
